data_1529377
loop_
_publ_author_name
'Zhang, Chunyan'
'Liu, Jianhua'
'Xia, Chungu'

_publ_section_title
;
 Palladium--N-heterocyclic carbene (NHC)-catalyzed synthesis of 2-ynamides
 via oxidative aminocarbonylation of alkynes with amines
;
_journal_issue 10
_journal_name_full 'Catal. Sci. Technol.'
_journal_page_first 4750
_journal_paper_doi 10.1039/C5CY00993F
_journal_volume 5
_journal_year 2015
_chemical_formula_sum 'C23 H19 N O'
_chemical_formula_weight 325.39
_chemical_name_systematic
; 
 ? 
;
_space_group_IT_number 2
_symmetry_cell_setting triclinic
_symmetry_space_group_name_Hall '-P 1'
_symmetry_space_group_name_H-M 'P -1'
_atom_sites_solution_hydrogens geom
_atom_sites_solution_primary direct
_atom_sites_solution_secondary difmap
_audit_block_doi 10.5517/cc14213c
_audit_creation_method SHELXL-97
_audit_update_record
;
2015-01-21 deposited with the CCDC.
2015-08-03 downloaded from the CCDC.
;
_cell_angle_alpha 88.615(2)
_cell_angle_beta 83.8400(10)
_cell_angle_gamma 89.586(2)
_cell_formula_units_Z 4
_cell_length_a 9.4895(9)
_cell_length_b 9.9809(9)
_cell_length_c 18.7212(17)
_cell_measurement_temperature 153(2)
_cell_volume 1762.4(3)
_computing_cell_refinement 'Bruker SMART'
_computing_data_collection 'Bruker SMART APEX II'
_computing_data_reduction 'Bruker SMART'
_computing_structure_refinement 'SHELXL-97 (Sheldrick, 2008)'
_computing_structure_solution 'SHELXS-97 (Sheldrick, 2008)'
_diffrn_ambient_temperature 153(2)
_diffrn_measured_fraction_theta_full 0.989
_diffrn_measured_fraction_theta_max 0.989
_diffrn_measurement_device_type 'Bruker APEX II area detector'
_diffrn_measurement_method '\w scans'
_diffrn_radiation_monochromator graphite
_diffrn_radiation_source 'fine-focus sealed tube'
_diffrn_radiation_type MoK\a
_diffrn_radiation_wavelength 0.71073
_diffrn_reflns_av_R_equivalents 0.0184
_diffrn_reflns_av_sigmaI/netI 0.0388
_diffrn_reflns_limit_h_max 11
_diffrn_reflns_limit_h_min -11
_diffrn_reflns_limit_k_max 11
_diffrn_reflns_limit_k_min -10
_diffrn_reflns_limit_l_max 20
_diffrn_reflns_limit_l_min -22
_diffrn_reflns_number 8978
_diffrn_reflns_theta_full 25.00
_diffrn_reflns_theta_max 25.00
_diffrn_reflns_theta_min 2.04
_exptl_absorpt_coefficient_mu 0.075
_exptl_absorpt_correction_T_max 0.9809
_exptl_absorpt_correction_T_min 0.9780
_exptl_absorpt_correction_type multi-scan
_exptl_absorpt_process_details SADABS
_exptl_crystal_colour colorless
_exptl_crystal_density_diffrn 1.226
_exptl_crystal_density_method 'not measured'
_exptl_crystal_description block
_exptl_crystal_F_000 688
_exptl_crystal_size_max 0.30
_exptl_crystal_size_mid 0.26
_exptl_crystal_size_min 0.26
_refine_diff_density_max 0.635
_refine_diff_density_min -0.222
_refine_diff_density_rms 0.067
_refine_ls_extinction_coef 0.0034(11)
_refine_ls_extinction_expression Fc^*^=kFc[1+0.001xFc^2^\l^3^/sin(2\q)]^-1/4^
_refine_ls_extinction_method SHELXL
_refine_ls_goodness_of_fit_ref 1.011
_refine_ls_hydrogen_treatment mixed
_refine_ls_matrix_type full
_refine_ls_number_parameters 524
_refine_ls_number_reflns 6140
_refine_ls_number_restraints 0
_refine_ls_restrained_S_all 1.011
_refine_ls_R_factor_all 0.0609
_refine_ls_R_factor_gt 0.0517
_refine_ls_shift/su_max 0.000
_refine_ls_shift/su_mean 0.000
_refine_ls_structure_factor_coef Fsqd
_refine_ls_weighting_details 'calc w=1/[\s^2^(Fo^2^)+(0.0500P)^2^+1.8000P] where P=(Fo^2^+2Fc^2^)/3'
_refine_ls_weighting_scheme calc
_refine_ls_wR_factor_gt 0.1365
_refine_ls_wR_factor_ref 0.1431
_reflns_number_gt 5086
_reflns_number_total 6140
_reflns_threshold_expression >2sigma(I)
_cod_data_source_file c5cy00993f2.cif
_cod_data_source_block 1
_cod_depositor_comments
;
The following automatic conversions were performed:

'_symmetry_cell_setting' value 'Triclinic' changed to 'triclinic'
according to
/usr/data/users/saulius/crontab/automatic-downloads/rss-feeds/RSC/lib/dictionaries/cif_core.dic
dictionary named 'cif_core.dic' version 2.4.2 from 2011-04-26.

'_exptl_absorpt_correction_type' value 'Multi-scan' changed to
'multi-scan' according to
/usr/data/users/saulius/crontab/automatic-downloads/rss-feeds/RSC/lib/dictionaries/cif_core.dic
dictionary named 'cif_core.dic' version 2.4.2 from 2011-04-26.

Automatic conversion script
Id: cif_fix_values 3271 2015-04-21 07:52:19Z andrius 

 Adding full bibliography for 1529377.cif.
;
_cod_original_sg_symbol_H-M P-1
_cod_database_code 1529377

loop_
_symmetry_equiv_pos_as_xyz
'x, y, z'
'-x, -y, -z'

loop_
_atom_site_label
_atom_site_type_symbol
_atom_site_fract_x
_atom_site_fract_y
_atom_site_fract_z
_atom_site_U_iso_or_equiv
_atom_site_adp_type
_atom_site_occupancy
_atom_site_symmetry_multiplicity
_atom_site_calc_flag
_atom_site_refinement_flags
O1 O 1.07029(16) 0.47497(15) 0.22792(9) 0.0355(4) Uani 1 1 d .
O2 O 0.56527(17) 0.00458(15) 0.23117(9) 0.0359(4) Uani 1 1 d .
N1 N 0.96620(18) 0.28162(16) 0.20033(9) 0.0244(4) Uani 1 1 d .
N2 N 0.46490(18) 0.20216(16) 0.20027(9) 0.0240(4) Uani 1 1 d .
C1 C 0.4214(2) 0.1781(2) 0.00621(11) 0.0302(5) Uani 1 1 d .
H1 H 0.4886 0.2435 -0.0125 0.036 Uiso 1 1 calc R
C2 C 0.3294(3) 0.1252(2) -0.03806(12) 0.0356(5) Uani 1 1 d .
H2 H 0.3341 0.1542 -0.0870 0.043 Uiso 1 1 calc R
C3 C 0.2300(2) 0.0300(2) -0.01150(12) 0.0327(5) Uani 1 1 d .
H3 H 0.1662 -0.0057 -0.0418 0.039 Uiso 1 1 calc R
C4 C 0.2252(2) -0.0121(2) 0.05961(12) 0.0312(5) Uani 1 1 d .
H4 H 0.1580 -0.0775 0.0782 0.037 Uiso 1 1 calc R
C5 C 0.3178(2) 0.0407(2) 0.10390(11) 0.0285(5) Uani 1 1 d .
H5 H 0.3138 0.0107 0.1526 0.034 Uiso 1 1 calc R
C6 C 0.4165(2) 0.13687(19) 0.07776(11) 0.0240(4) Uani 1 1 d .
C7 C 0.5218(2) 0.1915(2) 0.12480(11) 0.0275(5) Uani 1 1 d .
H7A H 0.6063 0.1323 0.1218 0.033 Uiso 1 1 calc R
H7B H 0.5527 0.2813 0.1060 0.033 Uiso 1 1 calc R
C8 C 0.3734(2) 0.31766(19) 0.21910(11) 0.0261(5) Uani 1 1 d .
H8A H 0.3135 0.2965 0.2645 0.031 Uiso 1 1 calc R
H8B H 0.3096 0.3327 0.1811 0.031 Uiso 1 1 calc R
C9 C 0.4536(2) 0.4455(2) 0.22799(10) 0.0240(4) Uani 1 1 d .
C10 C 0.4073(2) 0.5658(2) 0.19943(11) 0.0271(5) Uani 1 1 d .
H10 H 0.3275 0.5664 0.1728 0.033 Uiso 1 1 calc R
C11 C 0.4762(2) 0.6853(2) 0.20931(12) 0.0309(5) Uani 1 1 d .
H11 H 0.4435 0.7667 0.1894 0.037 Uiso 1 1 calc R
C12 C 0.5920(2) 0.6857(2) 0.24793(12) 0.0334(5) Uani 1 1 d .
H12 H 0.6391 0.7673 0.2550 0.040 Uiso 1 1 calc R
C13 C 0.6391(2) 0.5663(2) 0.27633(13) 0.0355(5) Uani 1 1 d .
H13 H 0.7194 0.5660 0.3026 0.043 Uiso 1 1 calc R
C14 C 0.5702(2) 0.4469(2) 0.26675(12) 0.0308(5) Uani 1 1 d .
H14 H 0.6030 0.3657 0.2869 0.037 Uiso 1 1 calc R
C15 C 0.4917(2) 0.1033(2) 0.24757(11) 0.0259(4) Uani 1 1 d .
C16 C 0.4263(2) 0.1182(2) 0.32118(12) 0.0299(5) Uani 1 1 d .
C17 C 0.3725(2) 0.1206(2) 0.38211(12) 0.0315(5) Uani 1 1 d .
C18 C 0.3091(2) 0.1246(2) 0.45536(11) 0.0311(5) Uani 1 1 d .
C19 C 0.3296(6) 0.2341(6) 0.4952(3) 0.0478(13) Uani 0.50 1 d P
C20 C 0.2711(7) 0.2371(7) 0.5667(3) 0.0628(17) Uani 0.50 1 d P
C21 C 0.1917(3) 0.1317(3) 0.59829(13) 0.0465(6) Uani 1 1 d .
C22 C 0.1663(6) 0.0203(6) 0.5575(3) 0.0497(13) Uani 0.50 1 d P
C23 C 0.2226(6) 0.0160(5) 0.4850(3) 0.0456(12) Uani 0.50 1 d P
C24 C 0.1679(5) 0.1441(5) 0.4715(3) 0.0403(11) Uani 0.50 1 d P
C25 C 0.1083(5) 0.1471(6) 0.5426(3) 0.0460(12) Uani 0.50 1 d P
C26 C 0.3378(6) 0.1140(5) 0.5829(3) 0.0421(12) Uani 0.50 1 d P
C27 C 0.3989(5) 0.1111(5) 0.5121(2) 0.0370(11) Uani 0.50 1 d P
C28 C 0.8151(2) 0.4483(2) 0.10351(11) 0.0285(5) Uani 1 1 d .
H28 H 0.8092 0.4727 0.1525 0.034 Uiso 1 1 calc R
C29 C 0.7229(2) 0.5062(2) 0.05885(12) 0.0302(5) Uani 1 1 d .
H29 H 0.6546 0.5701 0.0773 0.036 Uiso 1 1 calc R
C30 C 0.7303(2) 0.4712(2) -0.01233(12) 0.0331(5) Uani 1 1 d .
H30 H 0.6666 0.5102 -0.0428 0.040 Uiso 1 1 calc R
C31 C 0.8309(3) 0.3790(2) -0.03916(12) 0.0368(5) Uani 1 1 d .
H31 H 0.8371 0.3553 -0.0883 0.044 Uiso 1 1 calc R
C32 C 0.9227(2) 0.3211(2) 0.00573(11) 0.0311(5) Uani 1 1 d .
H32 H 0.9911 0.2575 -0.0129 0.037 Uiso 1 1 calc R
C33 C 0.9159(2) 0.35477(19) 0.07738(11) 0.0243(4) Uani 1 1 d .
C34 C 1.0211(2) 0.2947(2) 0.12436(11) 0.0276(5) Uani 1 1 d .
H34A H 1.0497 0.2049 0.1065 0.033 Uiso 1 1 calc R
H34B H 1.1068 0.3514 0.1200 0.033 Uiso 1 1 calc R
C35 C 0.8739(2) 0.1675(2) 0.22104(11) 0.0260(4) Uani 1 1 d .
H35A H 0.8066 0.1577 0.1846 0.031 Uiso 1 1 calc R
H35B H 0.8180 0.1862 0.2675 0.031 Uiso 1 1 calc R
C36 C 0.9536(2) 0.0365(2) 0.22826(10) 0.0236(4) Uani 1 1 d .
C37 C 0.9056(2) -0.0794(2) 0.19975(11) 0.0277(5) Uani 1 1 d .
H37 H 0.8249 -0.0756 0.1738 0.033 Uiso 1 1 calc R
C38 C 0.9742(2) -0.2015(2) 0.20869(12) 0.0329(5) Uani 1 1 d .
H38 H 0.9408 -0.2802 0.1886 0.039 Uiso 1 1 calc R
C39 C 1.0906(2) -0.2081(2) 0.24676(13) 0.0353(5) Uani 1 1 d .
H39 H 1.1370 -0.2914 0.2533 0.042 Uiso 1 1 calc R
C40 C 1.1400(2) -0.0930(2) 0.27555(12) 0.0321(5) Uani 1 1 d .
H40 H 1.2208 -0.0973 0.3015 0.039 Uiso 1 1 calc R
C41 C 1.0714(2) 0.0285(2) 0.26650(11) 0.0270(5) Uani 1 1 d .
H41 H 1.1052 0.1070 0.2866 0.032 Uiso 1 1 calc R
C42 C 0.9961(2) 0.3774(2) 0.24605(11) 0.0254(4) Uani 1 1 d .
C43 C 0.9340(2) 0.3605(2) 0.32041(12) 0.0297(5) Uani 1 1 d .
C44 C 0.8820(2) 0.3603(2) 0.38197(12) 0.0328(5) Uani 1 1 d .
C45 C 0.6789(6) 0.3792(5) 0.4717(3) 0.0462(12) Uani 0.50 1 d P
C46 C 0.6237(7) 0.3873(6) 0.5442(3) 0.0570(15) Uani 0.50 1 d P
C47 C 0.6964(4) 0.3732(3) 0.59730(15) 0.0622(9) Uani 1 1 d .
C48 C 0.8579(7) 0.3606(6) 0.5813(3) 0.0529(14) Uani 0.50 1 d P
C49 C 0.9162(6) 0.3526(5) 0.5098(3) 0.0446(12) Uani 0.50 1 d P
C50 C 0.8182(3) 0.3625(2) 0.45532(12) 0.0350(5) Uani 1 1 d .
C51 C 0.7413(5) 0.2469(5) 0.4860(3) 0.0422(12) Uani 0.50 1 d P
C52 C 0.6747(6) 0.2512(6) 0.5568(3) 0.0481(13) Uani 0.50 1 d P
C53 C 0.7474(9) 0.4816(7) 0.5644(3) 0.073(2) Uani 0.50 1 d P
C54 C 0.8140(7) 0.4786(6) 0.4940(3) 0.0578(16) Uani 0.50 1 d P

loop_
_atom_site_aniso_label
_atom_site_aniso_U_11
_atom_site_aniso_U_22
_atom_site_aniso_U_33
_atom_site_aniso_U_23
_atom_site_aniso_U_13
_atom_site_aniso_U_12
O1 0.0360(9) 0.0242(8) 0.0460(10) -0.0022(7) -0.0020(7) -0.0048(7)
O2 0.0378(9) 0.0252(8) 0.0440(9) -0.0010(7) -0.0017(7) 0.0078(7)
N1 0.0275(9) 0.0224(9) 0.0235(9) 0.0034(7) -0.0042(7) 0.0001(7)
N2 0.0268(9) 0.0224(9) 0.0232(9) -0.0042(7) -0.0033(7) 0.0022(7)
C1 0.0353(12) 0.0267(11) 0.0286(11) 0.0010(9) -0.0028(9) -0.0043(9)
C2 0.0444(14) 0.0393(13) 0.0241(11) 0.0009(9) -0.0087(10) -0.0053(10)
C3 0.0317(12) 0.0351(12) 0.0328(12) -0.0097(9) -0.0083(9) 0.0003(9)
C4 0.0283(11) 0.0306(11) 0.0341(12) -0.0049(9) 0.0008(9) -0.0035(9)
C5 0.0305(11) 0.0309(11) 0.0237(11) -0.0013(8) -0.0003(9) -0.0018(9)
C6 0.0250(10) 0.0212(10) 0.0256(10) -0.0043(8) -0.0016(8) 0.0041(8)
C7 0.0271(11) 0.0308(11) 0.0246(11) -0.0015(8) -0.0016(8) -0.0028(9)
C8 0.0240(10) 0.0235(10) 0.0316(11) -0.0033(8) -0.0063(9) 0.0044(8)
C9 0.0248(10) 0.0244(10) 0.0225(10) -0.0038(8) -0.0004(8) 0.0043(8)
C10 0.0295(11) 0.0293(11) 0.0224(10) 0.0000(8) -0.0029(8) 0.0049(9)
C11 0.0353(12) 0.0247(11) 0.0315(12) 0.0029(9) 0.0014(9) 0.0040(9)
C12 0.0308(12) 0.0264(11) 0.0420(13) -0.0071(9) 0.0023(10) -0.0019(9)
C13 0.0297(12) 0.0298(12) 0.0493(14) -0.0099(10) -0.0133(10) 0.0035(9)
C14 0.0329(12) 0.0249(11) 0.0360(12) -0.0051(9) -0.0097(9) 0.0068(9)
C15 0.0240(11) 0.0248(11) 0.0295(11) -0.0028(8) -0.0044(8) -0.0013(8)
C16 0.0322(12) 0.0275(11) 0.0308(12) 0.0007(9) -0.0070(9) -0.0016(9)
C17 0.0334(12) 0.0309(12) 0.0309(12) 0.0013(9) -0.0073(10) -0.0029(9)
C18 0.0337(12) 0.0325(12) 0.0271(11) 0.0019(9) -0.0040(9) -0.0018(9)
C19 0.056(3) 0.054(3) 0.033(3) -0.008(2) -0.003(2) -0.017(3)
C20 0.074(4) 0.076(4) 0.039(3) -0.017(3) -0.001(3) -0.021(3)
C21 0.0518(16) 0.0527(16) 0.0337(13) 0.0021(11) 0.0010(12) -0.0017(13)
C22 0.048(3) 0.057(3) 0.042(3) 0.003(2) 0.008(2) -0.001(3)
C23 0.048(3) 0.046(3) 0.041(3) 0.000(2) 0.006(2) -0.004(2)
C24 0.032(3) 0.055(3) 0.033(3) 0.004(2) -0.002(2) -0.002(2)
C25 0.040(3) 0.060(3) 0.037(3) 0.003(2) -0.001(2) -0.005(2)
C26 0.052(3) 0.045(3) 0.031(3) -0.002(2) -0.008(2) 0.001(2)
C27 0.040(3) 0.041(3) 0.031(2) -0.004(2) -0.008(2) 0.000(2)
C28 0.0284(11) 0.0323(11) 0.0243(11) 0.0003(9) -0.0010(9) 0.0036(9)
C29 0.0280(11) 0.0290(11) 0.0326(12) 0.0042(9) 0.0005(9) 0.0053(9)
C30 0.0330(12) 0.0352(12) 0.0316(12) 0.0077(9) -0.0082(9) 0.0019(10)
C31 0.0464(14) 0.0400(13) 0.0253(11) -0.0026(10) -0.0101(10) 0.0059(11)
C32 0.0353(12) 0.0283(11) 0.0300(12) -0.0043(9) -0.0041(9) 0.0059(9)
C33 0.0269(11) 0.0202(10) 0.0254(10) 0.0028(8) -0.0012(8) -0.0026(8)
C34 0.0276(11) 0.0288(11) 0.0259(11) 0.0016(8) -0.0014(9) 0.0038(9)
C35 0.0230(10) 0.0253(10) 0.0301(11) 0.0015(8) -0.0059(8) -0.0009(8)
C36 0.0242(10) 0.0238(10) 0.0223(10) 0.0020(8) -0.0003(8) -0.0018(8)
C37 0.0277(11) 0.0301(11) 0.0252(11) -0.0019(8) -0.0013(8) -0.0032(9)
C38 0.0348(12) 0.0235(11) 0.0391(13) -0.0059(9) 0.0032(10) -0.0042(9)
C39 0.0332(12) 0.0233(11) 0.0476(14) 0.0033(10) 0.0026(10) 0.0037(9)
C40 0.0261(11) 0.0296(11) 0.0407(13) 0.0056(9) -0.0059(9) 0.0013(9)
C41 0.0280(11) 0.0224(10) 0.0308(11) 0.0008(8) -0.0046(9) -0.0031(8)
C42 0.0225(10) 0.0225(10) 0.0315(11) 0.0002(8) -0.0054(8) 0.0044(8)
C43 0.0321(12) 0.0272(11) 0.0307(12) -0.0025(9) -0.0082(9) 0.0049(9)
C44 0.0375(13) 0.0297(12) 0.0322(13) -0.0019(9) -0.0090(10) 0.0056(9)
C45 0.047(3) 0.049(3) 0.041(3) -0.007(2) 0.004(2) -0.002(2)
C46 0.065(4) 0.055(3) 0.046(3) -0.005(3) 0.019(3) -0.001(3)
C47 0.092(2) 0.0576(19) 0.0335(15) -0.0019(13) 0.0080(16) 0.0063(17)
C48 0.077(4) 0.051(3) 0.030(3) 0.006(2) -0.006(3) -0.015(3)
C49 0.064(3) 0.041(3) 0.029(2) 0.005(2) -0.009(2) -0.006(2)
C50 0.0450(14) 0.0319(12) 0.0282(12) -0.0012(9) -0.0045(10) 0.0027(10)
C51 0.046(3) 0.043(3) 0.037(3) -0.001(2) -0.004(2) 0.000(2)
C52 0.050(3) 0.050(3) 0.043(3) 0.004(2) 0.001(2) 0.005(2)
C53 0.109(6) 0.062(4) 0.044(3) -0.015(3) 0.014(4) -0.012(4)
C54 0.080(4) 0.047(3) 0.043(3) -0.010(2) 0.010(3) -0.010(3)

loop_
_atom_type_symbol
_atom_type_description
_atom_type_scat_dispersion_real
_atom_type_scat_dispersion_imag
_atom_type_scat_source
C C 0.0033 0.0016 'International Tables Vol C Tables 4.2.6.8 and 6.1.1.4'
H H 0.0000 0.0000 'International Tables Vol C Tables 4.2.6.8 and 6.1.1.4'
N N 0.0061 0.0033 'International Tables Vol C Tables 4.2.6.8 and 6.1.1.4'
O O 0.0106 0.0060 'International Tables Vol C Tables 4.2.6.8 and 6.1.1.4'

loop_
_geom_angle_atom_site_label_1
_geom_angle_atom_site_label_2
_geom_angle_atom_site_label_3
_geom_angle
C42 N1 C35 123.78(17)
C42 N1 C34 119.29(17)
C35 N1 C34 116.82(16)
C15 N2 C7 119.34(17)
C15 N2 C8 123.56(17)
C7 N2 C8 116.98(16)
C2 C1 C6 120.7(2)
C2 C1 H1 119.6
C6 C1 H1 119.6
C1 C2 C3 120.4(2)
C1 C2 H2 119.8
C3 C2 H2 119.8
C4 C3 C2 119.1(2)
C4 C3 H3 120.4
C2 C3 H3 120.4
C3 C4 C5 120.4(2)
C3 C4 H4 119.8
C5 C4 H4 119.8
C4 C5 C6 120.7(2)
C4 C5 H5 119.7
C6 C5 H5 119.7
C1 C6 C5 118.63(19)
C1 C6 C7 120.14(18)
C5 C6 C7 121.17(18)
N2 C7 C6 113.52(17)
N2 C7 H7A 108.9
C6 C7 H7A 108.9
N2 C7 H7B 108.9
C6 C7 H7B 108.9
H7A C7 H7B 107.7
N2 C8 C9 113.83(16)
N2 C8 H8A 108.8
C9 C8 H8A 108.8
N2 C8 H8B 108.8
C9 C8 H8B 108.8
H8A C8 H8B 107.7
C14 C9 C10 118.62(19)
C14 C9 C8 121.41(18)
C10 C9 C8 119.92(18)
C11 C10 C9 120.9(2)
C11 C10 H10 119.6
C9 C10 H10 119.6
C12 C11 C10 120.1(2)
C12 C11 H11 120.0
C10 C11 H11 120.0
C11 C12 C13 119.4(2)
C11 C12 H12 120.3
C13 C12 H12 120.3
C12 C13 C14 120.6(2)
C12 C13 H13 119.7
C14 C13 H13 119.7
C9 C14 C13 120.4(2)
C9 C14 H14 119.8
C13 C14 H14 119.8
O2 C15 N2 123.43(19)
O2 C15 C16 120.41(19)
N2 C15 C16 116.15(18)
C17 C16 C15 175.3(2)
C16 C17 C18 179.4(2)
C24 C18 C19 87.6(4)
C24 C18 C23 60.5(3)
C19 C18 C23 120.7(3)
C24 C18 C27 119.8(3)
C19 C18 C27 61.5(3)
C23 C18 C27 91.2(3)
C24 C18 C17 121.5(3)
C19 C18 C17 119.3(3)
C23 C18 C17 119.9(3)
C27 C18 C17 118.7(3)
C18 C19 C20 119.6(5)
C18 C19 C27 61.6(3)
C20 C19 C27 88.2(5)
C18 C19 C24 46.0(2)
C20 C19 C24 89.8(4)
C27 C19 C24 92.4(4)
C21 C20 C19 121.4(5)
C21 C20 C26 59.8(4)
C19 C20 C26 91.6(5)
C21 C20 C25 46.6(3)
C19 C20 C25 90.1(4)
C26 C20 C25 91.6(4)
C25 C21 C20 86.6(4)
C25 C21 C26 119.5(3)
C20 C21 C26 61.4(4)
C25 C21 C22 60.9(3)
C20 C21 C22 119.7(4)
C26 C21 C22 90.7(3)
C21 C22 C23 119.9(5)
C21 C22 C25 58.8(3)
C23 C22 C25 88.3(4)
C21 C22 C26 44.6(3)
C23 C22 C26 91.2(4)
C25 C22 C26 88.0(4)
C24 C23 C22 91.0(4)
C24 C23 C18 57.2(3)
C22 C23 C18 118.6(4)
C18 C24 C25 120.7(4)
C18 C24 C23 62.4(3)
C25 C24 C23 89.2(4)
C18 C24 C19 46.4(2)
C25 C24 C19 90.7(4)
C23 C24 C19 94.2(4)
C21 C25 C24 120.8(4)
C21 C25 C22 60.3(3)
C24 C25 C22 91.4(4)
C21 C25 C20 46.8(3)
C24 C25 C20 89.4(4)
C22 C25 C20 92.3(4)
C27 C26 C21 120.3(4)
C27 C26 C20 88.9(4)
C21 C26 C20 58.8(3)
C27 C26 C22 91.2(4)
C21 C26 C22 44.7(2)
C20 C26 C22 88.1(4)
C26 C27 C19 91.2(4)
C26 C27 C18 118.9(4)
C19 C27 C18 56.9(3)
C29 C28 C33 120.7(2)
C29 C28 H28 119.6
C33 C28 H28 119.6
C30 C29 C28 120.1(2)
C30 C29 H29 119.9
C28 C29 H29 119.9
C29 C30 C31 119.8(2)
C29 C30 H30 120.1
C31 C30 H30 120.1
C30 C31 C32 119.9(2)
C30 C31 H31 120.0
C32 C31 H31 120.0
C33 C32 C31 120.9(2)
C33 C32 H32 119.5
C31 C32 H32 119.5
C32 C33 C28 118.57(19)
C32 C33 C34 119.84(18)
C28 C33 C34 121.53(18)
N1 C34 C33 113.72(16)
N1 C34 H34A 108.8
C33 C34 H34A 108.8
N1 C34 H34B 108.8
C33 C34 H34B 108.8
H34A C34 H34B 107.7
N1 C35 C36 113.53(16)
N1 C35 H35A 108.9
C36 C35 H35A 108.9
N1 C35 H35B 108.9
C36 C35 H35B 108.9
H35A C35 H35B 107.7
C37 C36 C41 118.68(19)
C37 C36 C35 120.22(18)
C41 C36 C35 121.02(18)
C36 C37 C38 120.8(2)
C36 C37 H37 119.6
C38 C37 H37 119.6
C39 C38 C37 119.9(2)
C39 C38 H38 120.0
C37 C38 H38 120.0
C38 C39 C40 120.0(2)
C38 C39 H39 120.0
C40 C39 H39 120.0
C39 C40 C41 119.9(2)
C39 C40 H40 120.0
C41 C40 H40 120.0
C40 C41 C36 120.68(19)
C40 C41 H41 119.7
C36 C41 H41 119.7
O1 C42 N1 123.5(2)
O1 C42 C43 120.10(19)
N1 C42 C43 116.40(18)
C44 C43 C42 173.4(2)
C43 C44 C50 178.8(2)
C50 C45 C46 119.3(5)
C50 C45 C51 61.7(3)
C46 C45 C51 90.6(4)
C50 C45 C54 51.9(3)
C46 C45 C54 86.0(4)
C51 C45 C54 98.9(4)
C47 C46 C45 124.7(5)
C47 C46 C52 64.9(4)
C45 C46 C52 89.3(4)
C47 C46 C53 52.6(4)
C45 C46 C53 93.9(5)
C52 C46 C53 104.6(6)
C46 C47 C53 76.3(5)
C46 C47 C52 63.7(4)
C53 C47 C52 120.8(4)
C46 C47 C48 117.9(4)
C53 C47 C48 70.2(4)
C52 C47 C48 91.4(3)
C49 C48 C47 118.6(5)
C49 C48 C53 93.8(4)
C47 C48 C53 48.3(3)
C48 C49 C50 116.8(5)
C48 C49 C54 86.1(4)
C50 C49 C54 52.9(3)
C45 C50 C54 78.6(4)
C45 C50 C44 121.9(3)
C54 C50 C44 121.1(3)
C45 C50 C51 63.9(3)
C54 C50 C51 118.8(4)
C44 C50 C51 119.6(3)
C45 C50 C49 122.5(4)
C54 C50 C49 69.9(4)
C44 C50 C49 115.6(3)
C51 C50 C49 91.1(3)
C52 C51 C50 119.5(4)
C52 C51 C45 88.8(4)
C50 C51 C45 54.4(3)
C51 C52 C46 90.9(4)
C51 C52 C47 116.8(4)
C46 C52 C47 51.4(3)
C47 C53 C54 121.3(5)
C47 C53 C46 51.1(4)
C54 C53 C46 91.2(5)
C47 C53 C48 61.6(4)
C54 C53 C48 85.3(5)
C46 C53 C48 96.4(5)
C50 C54 C53 121.0(5)
C50 C54 C49 57.2(3)
C53 C54 C49 94.5(5)
C50 C54 C45 49.6(3)
C53 C54 C45 88.8(5)
C49 C54 C45 94.0(4)

loop_
_geom_bond_atom_site_label_1
_geom_bond_atom_site_label_2
_geom_bond_distance
O1 C42 1.226(3)
O2 C15 1.229(2)
N1 C42 1.350(3)
N1 C35 1.461(3)
N1 C34 1.464(3)
N2 C15 1.351(3)
N2 C7 1.463(3)
N2 C8 1.465(2)
C1 C2 1.383(3)
C1 C6 1.388(3)
C1 H1 0.9500
C2 C3 1.389(3)
C2 H2 0.9500
C3 C4 1.382(3)
C3 H3 0.9500
C4 C5 1.386(3)
C4 H4 0.9500
C5 C6 1.390(3)
C5 H5 0.9500
C6 C7 1.513(3)
C7 H7A 0.9900
C7 H7B 0.9900
C8 C9 1.512(3)
C8 H8A 0.9900
C8 H8B 0.9900
C9 C14 1.387(3)
C9 C10 1.391(3)
C10 C11 1.389(3)
C10 H10 0.9500
C11 C12 1.379(3)
C11 H11 0.9500
C12 C13 1.384(3)
C12 H12 0.9500
C13 C14 1.388(3)
C13 H13 0.9500
C14 H14 0.9500
C15 C16 1.460(3)
C16 C17 1.199(3)
C17 C18 1.439(3)
C18 C24 1.356(5)
C18 C19 1.365(6)
C18 C23 1.429(6)
C18 C27 1.434(5)
C19 C20 1.394(7)
C19 C27 1.433(8)
C19 C24 1.883(7)
C20 C21 1.382(7)
C20 C26 1.419(9)
C20 C25 1.894(8)
C21 C25 1.379(6)
C21 C26 1.397(6)
C21 C22 1.400(6)
C22 C23 1.405(7)
C22 C25 1.409(8)
C22 C26 1.989(8)
C23 C24 1.404(7)
C24 C25 1.390(7)
C26 C27 1.390(7)
C28 C29 1.387(3)
C28 C33 1.391(3)
C28 H28 0.9500
C29 C30 1.380(3)
C29 H29 0.9500
C30 C31 1.385(3)
C30 H30 0.9500
C31 C32 1.387(3)
C31 H31 0.9500
C32 C33 1.385(3)
C32 H32 0.9500
C33 C34 1.511(3)
C34 H34A 0.9900
C34 H34B 0.9900
C35 C36 1.516(3)
C35 H35A 0.9900
C35 H35B 0.9900
C36 C37 1.386(3)
C36 C41 1.391(3)
C37 C38 1.392(3)
C37 H37 0.9500
C38 C39 1.378(3)
C38 H38 0.9500
C39 C40 1.386(3)
C39 H39 0.9500
C40 C41 1.388(3)
C40 H40 0.9500
C41 H41 0.9500
C42 C43 1.459(3)
C43 C44 1.204(3)
C44 C50 1.441(3)
C45 C50 1.334(6)
C45 C46 1.405(7)
C45 C51 1.473(7)
C45 C54 1.719(8)
C46 C47 1.274(7)
C46 C52 1.461(8)
C46 C53 1.592(10)
C47 C53 1.302(7)
C47 C52 1.477(6)
C47 C48 1.534(7)
C48 C49 1.397(7)
C48 C53 1.641(10)
C49 C50 1.453(6)
C49 C54 1.623(8)
C50 C54 1.379(6)
C50 C51 1.444(6)
C51 C52 1.408(7)
C53 C54 1.399(8)

loop_
_geom_torsion_atom_site_label_1
_geom_torsion_atom_site_label_2
_geom_torsion_atom_site_label_3
_geom_torsion_atom_site_label_4
_geom_torsion
C6 C1 C2 C3 0.3(3)
C1 C2 C3 C4 -0.6(3)
C2 C3 C4 C5 0.4(3)
C3 C4 C5 C6 0.3(3)
C2 C1 C6 C5 0.3(3)
C2 C1 C6 C7 177.5(2)
C4 C5 C6 C1 -0.6(3)
C4 C5 C6 C7 -177.74(19)
C15 N2 C7 C6 97.0(2)
C8 N2 C7 C6 -79.2(2)
C1 C6 C7 N2 148.46(19)
C5 C6 C7 N2 -34.4(3)
C15 N2 C8 C9 103.6(2)
C7 N2 C8 C9 -80.4(2)
N2 C8 C9 C14 -45.4(3)
N2 C8 C9 C10 137.15(19)
C14 C9 C10 C11 0.1(3)
C8 C9 C10 C11 177.53(19)
C9 C10 C11 C12 -0.1(3)
C10 C11 C12 C13 0.3(3)
C11 C12 C13 C14 -0.5(3)
C10 C9 C14 C13 -0.3(3)
C8 C9 C14 C13 -177.7(2)
C12 C13 C14 C9 0.5(3)
C7 N2 C15 O2 1.9(3)
C8 N2 C15 O2 177.87(19)
C7 N2 C15 C16 -177.42(17)
C8 N2 C15 C16 -1.5(3)
O2 C15 C16 C17 -28(3)
N2 C15 C16 C17 151(3)
C15 C16 C17 C18 133(25)
C16 C17 C18 C24 128(26)
C16 C17 C18 C19 21(26)
C16 C17 C18 C23 -161(26)
C16 C17 C18 C27 -51(26)
C24 C18 C19 C20 56.3(6)
C23 C18 C19 C20 3.1(8)
C27 C18 C19 C20 -69.7(6)
C17 C18 C19 C20 -178.5(5)
C24 C18 C19 C27 126.1(4)
C23 C18 C19 C27 72.8(4)
C17 C18 C19 C27 -108.8(3)
C23 C18 C19 C24 -53.2(4)
C27 C18 C19 C24 -126.1(4)
C17 C18 C19 C24 125.1(3)
C18 C19 C20 C21 -0.4(9)
C27 C19 C20 C21 -56.1(7)
C24 C19 C20 C21 36.4(7)
C18 C19 C20 C26 54.7(6)
C27 C19 C20 C26 -1.0(4)
C24 C19 C20 C26 91.4(4)
C18 C19 C20 C25 -36.9(6)
C27 C19 C20 C25 -92.6(4)
C24 C19 C20 C25 -0.2(4)
C19 C20 C21 C25 -55.0(7)
C26 C20 C21 C25 -126.4(4)
C19 C20 C21 C26 71.5(6)
C25 C20 C21 C26 126.4(4)
C19 C20 C21 C22 -1.4(9)
C26 C20 C21 C22 -72.9(5)
C25 C20 C21 C22 53.6(4)
C25 C21 C22 C23 67.2(5)
C20 C21 C22 C23 0.5(7)
C26 C21 C22 C23 -56.6(5)
C20 C21 C22 C25 -66.7(5)
C26 C21 C22 C25 -123.8(4)
C25 C21 C22 C26 123.8(4)
C20 C21 C22 C26 57.1(4)
C21 C22 C23 C24 -50.4(6)
C25 C22 C23 C24 1.7(4)
C26 C22 C23 C24 -86.3(4)
C21 C22 C23 C18 2.1(8)
C25 C22 C23 C18 54.2(5)
C26 C22 C23 C18 -33.7(5)
C19 C18 C23 C24 66.8(5)
C27 C18 C23 C24 124.0(4)
C17 C18 C23 C24 -111.5(3)
C24 C18 C23 C22 -70.8(5)
C19 C18 C23 C22 -4.0(7)
C27 C18 C23 C22 53.1(5)
C17 C18 C23 C22 177.7(4)
C19 C18 C24 C25 -57.0(5)
C23 C18 C24 C25 70.8(5)
C27 C18 C24 C25 -2.0(7)
C17 C18 C24 C25 179.7(4)
C19 C18 C24 C23 -127.7(4)
C27 C18 C24 C23 -72.8(4)
C17 C18 C24 C23 109.0(4)
C23 C18 C24 C19 127.7(4)
C27 C18 C24 C19 54.9(4)
C17 C18 C24 C19 -123.3(4)
C22 C23 C24 C18 124.0(4)
C22 C23 C24 C25 -1.7(4)
C18 C23 C24 C25 -125.7(4)
C22 C23 C24 C19 88.9(4)
C18 C23 C24 C19 -35.1(2)
C20 C19 C24 C18 -133.6(5)
C27 C19 C24 C18 -45.4(3)
C18 C19 C24 C25 133.9(5)
C20 C19 C24 C25 0.2(5)
C27 C19 C24 C25 88.5(4)
C18 C19 C24 C23 44.6(3)
C20 C19 C24 C23 -89.0(5)
C27 C19 C24 C23 -0.8(4)
C20 C21 C25 C24 54.8(6)
C26 C21 C25 C24 0.5(7)
C22 C21 C25 C24 -72.1(5)
C20 C21 C25 C22 126.9(4)
C26 C21 C25 C22 72.6(4)
C26 C21 C25 C20 -54.3(4)
C22 C21 C25 C20 -126.9(4)
C18 C24 C25 C21 0.7(8)
C23 C24 C25 C21 57.5(6)
C19 C24 C25 C21 -36.7(5)
C18 C24 C25 C22 -55.0(6)
C23 C24 C25 C22 1.7(4)
C19 C24 C25 C22 -92.4(4)
C18 C24 C25 C20 37.2(5)
C23 C24 C25 C20 94.0(4)
C19 C24 C25 C20 -0.2(4)
C23 C22 C25 C21 -126.9(4)
C26 C22 C25 C21 -35.7(2)
C21 C22 C25 C24 125.2(4)
C23 C22 C25 C24 -1.7(4)
C26 C22 C25 C24 89.5(4)
C21 C22 C25 C20 35.7(3)
C23 C22 C25 C20 -91.2(4)
C26 C22 C25 C20 0.0(3)
C19 C20 C25 C21 135.7(6)
C26 C20 C25 C21 44.1(4)
C21 C20 C25 C24 -135.4(5)
C19 C20 C25 C24 0.2(5)
C26 C20 C25 C24 -91.4(4)
C21 C20 C25 C22 -44.0(4)
C19 C20 C25 C22 91.6(5)
C26 C20 C25 C22 0.0(4)
C25 C21 C26 C27 -0.4(7)
C20 C21 C26 C27 -67.7(5)
C22 C21 C26 C27 56.2(5)
C25 C21 C26 C20 67.3(5)
C22 C21 C26 C20 123.8(4)
C25 C21 C26 C22 -56.5(4)
C20 C21 C26 C22 -123.8(4)
C21 C20 C26 C27 127.0(4)
C19 C20 C26 C27 1.0(4)
C25 C20 C26 C27 91.2(4)
C19 C20 C26 C21 -126.0(4)
C25 C20 C26 C21 -35.8(3)
C21 C20 C26 C22 35.8(3)
C19 C20 C26 C22 -90.2(4)
C25 C20 C26 C22 0.0(3)
C21 C22 C26 C27 -134.2(4)
C23 C22 C26 C27 -0.6(4)
C25 C22 C26 C27 -88.9(4)
C23 C22 C26 C21 133.6(5)
C25 C22 C26 C21 45.3(3)
C21 C22 C26 C20 -45.3(3)
C23 C22 C26 C20 88.3(4)
C25 C22 C26 C20 0.0(4)
C21 C26 C27 C19 51.3(5)
C20 C26 C27 C19 -1.0(4)
C22 C26 C27 C19 87.1(4)
C21 C26 C27 C18 -0.9(7)
C20 C26 C27 C18 -53.2(5)
C22 C26 C27 C18 34.8(5)
C18 C19 C27 C26 -124.3(4)
C20 C19 C27 C26 1.0(4)
C24 C19 C27 C26 -88.7(4)
C20 C19 C27 C18 125.3(4)
C24 C19 C27 C18 35.6(2)
C24 C18 C27 C26 2.1(6)
C19 C18 C27 C26 70.7(5)
C23 C18 C27 C26 -54.1(5)
C17 C18 C27 C26 -179.6(4)
C24 C18 C27 C19 -68.5(4)
C23 C18 C27 C19 -124.8(4)
C17 C18 C27 C19 109.8(4)
C33 C28 C29 C30 0.1(3)
C28 C29 C30 C31 -0.6(3)
C29 C30 C31 C32 0.7(4)
C30 C31 C32 C33 -0.4(4)
C31 C32 C33 C28 -0.1(3)
C31 C32 C33 C34 -177.4(2)
C29 C28 C33 C32 0.2(3)
C29 C28 C33 C34 177.5(2)
C42 N1 C34 C33 -96.8(2)
C35 N1 C34 C33 79.6(2)
C32 C33 C34 N1 -151.30(19)
C28 C33 C34 N1 31.5(3)
C42 N1 C35 C36 -105.4(2)
C34 N1 C35 C36 78.4(2)
N1 C35 C36 C37 -135.75(19)
N1 C35 C36 C41 47.6(3)
C41 C36 C37 C38 -0.4(3)
C35 C36 C37 C38 -177.20(19)
C36 C37 C38 C39 0.5(3)
C37 C38 C39 C40 -0.6(3)
C38 C39 C40 C41 0.5(3)
C39 C40 C41 C36 -0.5(3)
C37 C36 C41 C40 0.4(3)
C35 C36 C41 C40 177.15(19)
C35 N1 C42 O1 -177.84(18)
C34 N1 C42 O1 -1.7(3)
C35 N1 C42 C43 1.8(3)
C34 N1 C42 C43 177.95(17)
O1 C42 C43 C44 32(2)
N1 C42 C43 C44 -147.2(19)
C42 C43 C44 C50 33(15)
C50 C45 C46 C47 -3.7(9)
C51 C45 C46 C47 53.7(7)
C54 C45 C46 C47 -45.2(6)
C50 C45 C46 C52 -62.1(6)
C51 C45 C46 C52 -4.7(5)
C54 C45 C46 C52 -103.6(5)
C50 C45 C46 C53 42.4(6)
C51 C45 C46 C53 99.9(5)
C54 C45 C46 C53 1.0(5)
C45 C46 C47 C53 64.9(6)
C52 C46 C47 C53 135.0(5)
C45 C46 C47 C52 -70.1(6)
C53 C46 C47 C52 -135.0(5)
C45 C46 C47 C48 6.5(8)
C52 C46 C47 C48 76.6(4)
C53 C46 C47 C48 -58.4(5)
C46 C47 C48 C49 -5.8(7)
C53 C47 C48 C49 -67.4(5)
C52 C47 C48 C49 54.9(5)
C46 C47 C48 C53 61.6(5)
C52 C47 C48 C53 122.3(4)
C47 C48 C49 C50 2.4(7)
C53 C48 C49 C50 -41.3(5)
C47 C48 C49 C54 47.0(5)
C53 C48 C49 C54 3.4(4)
C46 C45 C50 C54 -57.1(5)
C51 C45 C50 C54 -130.3(4)
C46 C45 C50 C44 -176.8(4)
C51 C45 C50 C44 110.0(3)
C54 C45 C50 C44 -119.7(4)
C46 C45 C50 C51 73.2(5)
C54 C45 C50 C51 130.3(4)
C46 C45 C50 C49 -0.1(7)
C51 C45 C50 C49 -73.3(4)
C54 C45 C50 C49 57.0(4)
C43 C44 C50 C45 48(13)
C43 C44 C50 C54 -48(13)
C43 C44 C50 C51 124(13)
C43 C44 C50 C49 -129(13)
C48 C49 C50 C45 0.4(6)
C54 C49 C50 C45 -61.1(4)
C48 C49 C50 C54 61.5(5)
C48 C49 C50 C44 177.2(4)
C54 C49 C50 C44 115.8(3)
C48 C49 C50 C51 -59.0(5)
C54 C49 C50 C51 -120.4(4)
C45 C50 C51 C52 -64.3(5)
C54 C50 C51 C52 -5.7(7)
C44 C50 C51 C52 -177.7(4)
C49 C50 C51 C52 61.8(5)
C54 C50 C51 C45 58.6(5)
C44 C50 C51 C45 -113.4(4)
C49 C50 C51 C45 126.1(4)
C50 C45 C51 C52 128.3(4)
C46 C45 C51 C52 4.9(5)
C54 C45 C51 C52 90.9(4)
C46 C45 C51 C50 -123.4(5)
C54 C45 C51 C50 -37.4(3)
C50 C51 C52 C46 42.4(6)
C45 C51 C52 C46 -4.7(5)
C50 C51 C52 C47 -3.9(7)
C45 C51 C52 C47 -51.0(5)
C47 C46 C52 C51 -124.4(4)
C45 C46 C52 C51 4.9(5)
C53 C46 C52 C51 -88.9(5)
C45 C46 C52 C47 129.3(5)
C53 C46 C52 C47 35.5(4)
C46 C47 C52 C51 67.6(5)
C53 C47 C52 C51 14.6(8)
C48 C47 C52 C51 -53.0(5)
C53 C47 C52 C46 -53.0(6)
C48 C47 C52 C46 -120.7(4)
C46 C47 C53 C54 -62.7(8)
C52 C47 C53 C54 -15.3(10)
C48 C47 C53 C54 64.1(7)
C52 C47 C53 C46 47.5(5)
C48 C47 C53 C46 126.8(4)
C46 C47 C53 C48 -126.8(4)
C52 C47 C53 C48 -79.4(5)
C45 C46 C53 C47 -131.7(5)
C52 C46 C53 C47 -41.4(4)
C47 C46 C53 C54 130.5(6)
C45 C46 C53 C54 -1.2(6)
C52 C46 C53 C54 89.1(6)
C47 C46 C53 C48 45.1(4)
C45 C46 C53 C48 -86.6(5)
C52 C46 C53 C48 3.7(5)
C49 C48 C53 C47 125.6(5)
C49 C48 C53 C54 -3.9(5)
C47 C48 C53 C54 -129.5(5)
C49 C48 C53 C46 86.8(5)
C47 C48 C53 C46 -38.8(3)
C45 C50 C54 C53 57.2(7)
C44 C50 C54 C53 177.7(5)
C51 C50 C54 C53 5.8(9)
C49 C50 C54 C53 -73.9(7)
C45 C50 C54 C49 131.1(4)
C44 C50 C54 C49 -108.4(4)
C51 C50 C54 C49 79.7(4)
C44 C50 C54 C45 120.5(4)
C51 C50 C54 C45 -51.4(4)
C49 C50 C54 C45 -131.1(4)
C47 C53 C54 C50 5.0(11)
C46 C53 C54 C50 -38.8(8)
C48 C53 C54 C50 57.5(7)
C47 C53 C54 C49 -49.2(8)
C46 C53 C54 C49 -92.9(5)
C48 C53 C54 C49 3.4(4)
C47 C53 C54 C45 44.7(8)
C46 C53 C54 C45 1.0(5)
C48 C53 C54 C45 97.3(4)
C48 C49 C54 C50 -128.2(4)
C48 C49 C54 C53 -3.9(5)
C50 C49 C54 C53 124.2(5)
C48 C49 C54 C45 -93.1(4)
C50 C49 C54 C45 35.1(3)
C46 C45 C54 C50 132.8(5)
C51 C45 C54 C50 42.8(3)
C50 C45 C54 C53 -133.9(5)
C46 C45 C54 C53 -1.1(5)
C51 C45 C54 C53 -91.1(5)
C50 C45 C54 C49 -39.4(3)
C46 C45 C54 C49 93.4(4)
C51 C45 C54 C49 3.4(4)
